data_8102505
loop_
_publ_author_name
'Yu-Fang Wang'
'Yong-Hua Zhang'
'Li-Ya Wang'

_publ_section_title
;
 Crystal structure of
 tetrakis[2-(4'-pyridyl)-4,4,5,5-tetramethylimidazoline-1-oxyl-3-oxide-N]mercury(II)
 chloride, Hg(C12H16N3O2)4Cl2
;
_journal_issue 4
_journal_name_full 'Zeitschrift f\"ur Kristallographie - New Crystal Structures'
_journal_page_first 646
_journal_volume 224
_journal_year 2009
_chemical_formula_sum 'C48 H64 Cl2 Hg N12 O8'
_chemical_formula_weight 1208.60
_space_group_IT_number 2
_symmetry_cell_setting triclinic
_symmetry_space_group_name_Hall '-P 1'
_symmetry_space_group_name_H-M 'P -1'
_atom_sites_solution_hydrogens geom
_atom_sites_solution_primary direct
_atom_sites_solution_secondary difmap
_audit_creation_method SHELXL-97
_cell_angle_alpha 88.690(2)
_cell_angle_beta 75.462(2)
_cell_angle_gamma 87.898(2)
_cell_formula_units_Z 1
_cell_length_a 7.2076(10)
_cell_length_b 13.840(2)
_cell_length_c 14.058(2)
_cell_measurement_reflns_used 4492
_cell_measurement_temperature 291(2)
_cell_measurement_theta_max 22.55
_cell_measurement_theta_min 2.92
_cell_volume 1356.4(3)
_computing_cell_refinement 'Bruker SMART'
_computing_data_collection 'Bruker SMART'
_computing_data_reduction 'Bruker SAINT'
_computing_molecular_graphics 'Bruker SHELXTL'
_computing_publication_material 'Bruker SHELXTL'
_computing_structure_refinement 'SHELXL-97 (Sheldrick, 1997)'
_computing_structure_solution 'SHELXS-97 (Sheldrick, 1990)'
_diffrn_ambient_temperature 291(2)
_diffrn_measured_fraction_theta_full 0.983
_diffrn_measured_fraction_theta_max 0.983
_diffrn_measurement_device_type 'CCD area detector'
_diffrn_measurement_method 'phi and omega scans'
_diffrn_radiation_monochromator graphite
_diffrn_radiation_source 'fine-focus sealed tube'
_diffrn_radiation_type MoK\a
_diffrn_radiation_wavelength 0.71073
_diffrn_reflns_av_R_equivalents 0.0312
_diffrn_reflns_av_sigmaI/netI 0.0584
_diffrn_reflns_limit_h_max 9
_diffrn_reflns_limit_h_min -9
_diffrn_reflns_limit_k_max 17
_diffrn_reflns_limit_k_min -17
_diffrn_reflns_limit_l_max 18
_diffrn_reflns_limit_l_min -18
_diffrn_reflns_number 11715
_diffrn_reflns_theta_full 27.50
_diffrn_reflns_theta_max 27.50
_diffrn_reflns_theta_min 2.92
_exptl_absorpt_coefficient_mu 2.996
_exptl_absorpt_correction_T_max 0.6756
_exptl_absorpt_correction_T_min 0.5612
_exptl_absorpt_correction_type none
_exptl_crystal_colour blue
_exptl_crystal_density_diffrn 1.480
_exptl_crystal_density_meas 0
_exptl_crystal_density_method 'not measured'
_exptl_crystal_F_000 614
_exptl_crystal_size_max 0.22
_exptl_crystal_size_mid 0.15
_exptl_crystal_size_min 0.14
_refine_diff_density_max 2.538
_refine_diff_density_min -1.601
_refine_diff_density_rms 0.152
_refine_ls_extinction_coef 0.0018(9)
_refine_ls_extinction_expression Fc^*^=kFc[1+0.001xFc^2^\l^3^/sin(2\q)]^-1/4^
_refine_ls_extinction_method SHELXL
_refine_ls_goodness_of_fit_ref 1.030
_refine_ls_hydrogen_treatment mixed
_refine_ls_matrix_type full
_refine_ls_number_parameters 331
_refine_ls_number_reflns 6128
_refine_ls_number_restraints 0
_refine_ls_restrained_S_all 1.030
_refine_ls_R_factor_all 0.0636
_refine_ls_R_factor_gt 0.0538
_refine_ls_shift/su_max 0.001
_refine_ls_shift/su_mean 0.000
_refine_ls_structure_factor_coef Fsqd
_refine_ls_weighting_details 'calc w=1/[\s^2^(Fo^2^)+(0.0876P)^2^+0.0000P] where P=(Fo^2^+2Fc^2^)/3'
_refine_ls_weighting_scheme calc
_refine_ls_wR_factor_gt 0.1278
_refine_ls_wR_factor_ref 0.1358
_reflns_number_gt 5448
_reflns_number_total 6128
_reflns_threshold_expression >2sigma(I)
_cod_data_source_file 1267-2701.cff
_cod_data_source_block ww
_cod_depositor_comments
;
The following automatic conversions were performed:
'_symmetry_cell_setting' value 'Triclinic' changed to 'triclinic'
according to '/home/saulius/struct/CIF-dictionaries/cif_core.dic'
dictionary named 'cif_core.dic' version 2.4.1 from 2010-06-29.

Automatic conversion script
Id: cif_fix_enum 1555 2011-01-17 13:19:09Z saulius 
;
_cod_original_sg_symbol_H-M P-1
_cod_database_code 8102505

loop_
_symmetry_equiv_pos_as_xyz
'x, y, z'
'-x, -y, -z'

loop_
_atom_site_label
_atom_site_type_symbol
_atom_site_fract_x
_atom_site_fract_y
_atom_site_fract_z
_atom_site_U_iso_or_equiv
_atom_site_adp_type
_atom_site_occupancy
_atom_site_symmetry_multiplicity
_atom_site_calc_flag
_atom_site_refinement_flags
_atom_site_disorder_assembly
_atom_site_disorder_group
Hg1 Hg 0.0000 1.0000 1.0000 0.04258(14) Uani 1 2 d S . .
Cl1 Cl 0.2095(3) 1.0510(2) 1.1014(2) 0.1039(9) Uani 1 1 d . . .
O1 O 0.2077(7) 0.5219(4) 0.7674(4) 0.0628(12) Uani 1 1 d . . .
O2 O 0.7041(7) 0.5582(4) 0.9151(4) 0.0717(14) Uani 1 1 d . . .
O3 O 0.8514(7) 1.1941(4) 0.6089(3) 0.0652(13) Uani 1 1 d . . .
O4 O 0.3749(6) 1.1064(4) 0.4652(3) 0.0670(13) Uani 1 1 d . . .
N1 N 0.1552(7) 0.8251(4) 0.9778(4) 0.0511(12) Uani 1 1 d . . .
N2 N 0.3612(7) 0.5078(3) 0.7946(4) 0.0450(10) Uani 1 1 d . . .
N3 N 0.6012(7) 0.5278(4) 0.8609(4) 0.0490(11) Uani 1 1 d . . .
N4 N 0.2213(7) 1.0762(4) 0.8438(3) 0.0497(11) Uani 1 1 d . . .
N5 N 0.7580(7) 1.1771(4) 0.5455(3) 0.0465(11) Uani 1 1 d . . .
N6 N 0.5259(7) 1.1415(4) 0.4779(3) 0.0455(11) Uani 1 1 d . . .
C1 C 0.0547(9) 0.7511(5) 0.9613(5) 0.0522(14) Uani 1 1 d . . .
H1 H -0.0782 0.7584 0.9768 0.063 Uiso 1 1 calc R . .
C2 C 0.1360(9) 0.6648(4) 0.9230(5) 0.0501(13) Uani 1 1 d . . .
H2 H 0.0594 0.6153 0.9129 0.060 Uiso 1 1 calc R . .
C3 C 0.3335(8) 0.6522(4) 0.8996(4) 0.0433(12) Uani 1 1 d . . .
C4 C 0.4405(8) 0.7282(4) 0.9187(4) 0.0460(12) Uani 1 1 d . . .
H4 H 0.5734 0.7223 0.9059 0.055 Uiso 1 1 calc R . .
C5 C 0.3451(9) 0.8121(4) 0.9567(5) 0.0509(14) Uani 1 1 d . . .
H5 H 0.4175 0.8627 0.9684 0.061 Uiso 1 1 calc R . .
C6 C 0.4290(8) 0.5640(4) 0.8542(4) 0.0429(12) Uani 1 1 d . . .
C7 C 0.4830(9) 0.4184(4) 0.7688(5) 0.0501(13) Uani 1 1 d . . .
C8 C 0.6755(9) 0.4511(4) 0.7845(5) 0.0483(13) Uani 1 1 d . . .
C9 C 0.3869(12) 0.3408(5) 0.8423(6) 0.0669(19) Uani 1 1 d . . .
H9A H 0.3862 0.3596 0.9077 0.100 Uiso 1 1 calc R . .
H9B H 0.4568 0.2803 0.8277 0.100 Uiso 1 1 calc R . .
H9C H 0.2574 0.3338 0.8377 0.100 Uiso 1 1 calc R . .
C10 C 0.4887(12) 0.3903(6) 0.6639(5) 0.0696(19) Uani 1 1 d . . .
H10A H 0.3655 0.3680 0.6613 0.104 Uiso 1 1 calc R . .
H10B H 0.5841 0.3397 0.6431 0.104 Uiso 1 1 calc R . .
H10C H 0.5200 0.4456 0.6211 0.104 Uiso 1 1 calc R . .
C11 C 0.7934(11) 0.3747(5) 0.8244(6) 0.0629(17) Uani 1 1 d . . .
H11A H 0.9048 0.4034 0.8360 0.094 Uiso 1 1 calc R . .
H11B H 0.8325 0.3240 0.7775 0.094 Uiso 1 1 calc R . .
H11C H 0.7176 0.3485 0.8849 0.094 Uiso 1 1 calc R . .
C12 C 0.8014(10) 0.5030(5) 0.6962(6) 0.0652(18) Uani 1 1 d . . .
H12A H 0.7251 0.5506 0.6711 0.098 Uiso 1 1 calc R . .
H12B H 0.8560 0.4570 0.6460 0.098 Uiso 1 1 calc R . .
H12C H 0.9023 0.5341 0.7160 0.098 Uiso 1 1 calc R . .
C13 C 0.4110(8) 1.0650(4) 0.8255(4) 0.0450(12) Uani 1 1 d . . .
H13 H 0.4641 1.0420 0.8759 0.054 Uiso 1 1 calc R . .
C14 C 0.5323(8) 1.0857(4) 0.7355(4) 0.0441(12) Uani 1 1 d . . .
H14 H 0.6642 1.0765 0.7257 0.053 Uiso 1 1 calc R . .
C15 C 0.4565(8) 1.1205(4) 0.6595(4) 0.0414(11) Uani 1 1 d . . .
C16 C 0.2580(8) 1.1342(4) 0.6793(4) 0.0460(13) Uani 1 1 d . . .
H16 H 0.2007 1.1583 0.6309 0.055 Uiso 1 1 calc R . .
C17 C 0.1485(8) 1.1115(5) 0.7717(4) 0.0497(13) Uani 1 1 d . . .
H17 H 0.0163 1.1215 0.7844 0.060 Uiso 1 1 calc R . .
C18 C 0.5795(8) 1.1454(4) 0.5631(4) 0.0406(11) Uani 1 1 d . . .
C19 C 0.8485(9) 1.1846(5) 0.4364(4) 0.0492(13) Uani 1 1 d . . .
C20 C 0.6662(9) 1.1936(5) 0.3970(4) 0.0486(13) Uani 1 1 d . . .
C21 C 0.9622(9) 1.0909(5) 0.4088(6) 0.0621(17) Uani 1 1 d . . .
H21A H 1.0225 1.0917 0.3397 0.093 Uiso 1 1 calc R . .
H21B H 0.8777 1.0376 0.4243 0.093 Uiso 1 1 calc R . .
H21C H 1.0586 1.0839 0.4451 0.093 Uiso 1 1 calc R . .
C22 C 0.9777(12) 1.2709(6) 0.4149(6) 0.075(2) Uani 1 1 d . . .
H22A H 0.9109 1.3264 0.4487 0.112 Uiso 1 1 calc R . .
H22B H 1.0122 1.2840 0.3455 0.112 Uiso 1 1 calc R . .
H22C H 1.0915 1.2568 0.4371 0.112 Uiso 1 1 calc R . .
C23 C 0.6814(10) 1.1440(5) 0.2997(5) 0.0592(16) Uani 1 1 d . . .
H23A H 0.7162 1.0769 0.3055 0.089 Uiso 1 1 calc R . .
H23B H 0.7775 1.1742 0.2491 0.089 Uiso 1 1 calc R . .
H23C H 0.5600 1.1496 0.2831 0.089 Uiso 1 1 calc R . .
C24 C 0.5843(11) 1.2955(5) 0.3942(6) 0.0675(18) Uani 1 1 d . . .
H24A H 0.4633 1.2939 0.3774 0.101 Uiso 1 1 calc R . .
H24B H 0.6715 1.3331 0.3459 0.101 Uiso 1 1 calc R . .
H24C H 0.5660 1.3241 0.4576 0.101 Uiso 1 1 calc R . .

loop_
_atom_site_aniso_label
_atom_site_aniso_U_11
_atom_site_aniso_U_22
_atom_site_aniso_U_33
_atom_site_aniso_U_23
_atom_site_aniso_U_13
_atom_site_aniso_U_12
Hg1 0.03534(18) 0.0494(2) 0.04525(19) 0.00361(12) -0.01482(12) 0.00048(12)
Cl1 0.0632(12) 0.137(2) 0.1192(19) 0.0532(16) -0.0395(13) -0.0183(13)
O1 0.052(3) 0.068(3) 0.080(3) -0.007(2) -0.038(2) -0.003(2)
O2 0.058(3) 0.075(3) 0.098(4) -0.027(3) -0.049(3) 0.013(2)
O3 0.050(3) 0.093(4) 0.064(3) 0.007(2) -0.033(2) -0.022(2)
O4 0.044(2) 0.109(4) 0.056(2) 0.015(2) -0.027(2) -0.027(2)
N1 0.046(3) 0.047(3) 0.060(3) -0.004(2) -0.012(2) 0.003(2)
N2 0.039(2) 0.045(3) 0.055(3) 0.003(2) -0.020(2) -0.0042(19)
N3 0.044(3) 0.045(3) 0.065(3) -0.004(2) -0.025(2) -0.002(2)
N4 0.046(3) 0.059(3) 0.045(2) 0.003(2) -0.014(2) -0.002(2)
N5 0.040(2) 0.054(3) 0.050(3) 0.011(2) -0.021(2) -0.011(2)
N6 0.037(2) 0.055(3) 0.048(2) 0.012(2) -0.019(2) -0.007(2)
C1 0.039(3) 0.057(4) 0.059(3) 0.002(3) -0.010(3) -0.001(3)
C2 0.042(3) 0.051(3) 0.061(3) 0.002(3) -0.018(3) -0.005(2)
C3 0.044(3) 0.045(3) 0.046(3) 0.002(2) -0.020(2) -0.002(2)
C4 0.034(3) 0.049(3) 0.056(3) 0.001(3) -0.013(2) -0.003(2)
C5 0.051(3) 0.043(3) 0.060(3) 0.000(3) -0.017(3) -0.006(3)
C6 0.039(3) 0.042(3) 0.051(3) 0.003(2) -0.018(2) -0.004(2)
C7 0.055(3) 0.040(3) 0.060(3) 0.000(3) -0.023(3) -0.003(3)
C8 0.049(3) 0.042(3) 0.057(3) 0.003(2) -0.020(3) 0.003(2)
C9 0.077(5) 0.044(4) 0.081(5) 0.010(3) -0.021(4) -0.014(3)
C10 0.082(5) 0.071(5) 0.061(4) -0.015(3) -0.027(4) -0.001(4)
C11 0.063(4) 0.051(4) 0.078(4) -0.003(3) -0.026(4) 0.008(3)
C12 0.056(4) 0.066(4) 0.073(4) 0.012(3) -0.017(3) -0.002(3)
C13 0.046(3) 0.049(3) 0.044(3) 0.003(2) -0.019(2) 0.001(2)
C14 0.035(3) 0.049(3) 0.051(3) 0.006(2) -0.017(2) -0.002(2)
C15 0.040(3) 0.045(3) 0.044(3) 0.006(2) -0.018(2) -0.007(2)
C16 0.042(3) 0.050(3) 0.053(3) 0.008(2) -0.025(2) 0.001(2)
C17 0.033(3) 0.058(4) 0.057(3) 0.009(3) -0.011(2) 0.003(2)
C18 0.039(3) 0.043(3) 0.046(3) 0.009(2) -0.022(2) -0.004(2)
C19 0.042(3) 0.055(4) 0.053(3) 0.011(3) -0.016(3) -0.012(3)
C20 0.044(3) 0.055(3) 0.049(3) 0.016(3) -0.018(2) -0.005(3)
C21 0.042(3) 0.071(4) 0.076(4) 0.010(3) -0.020(3) 0.007(3)
C22 0.070(5) 0.083(5) 0.072(4) 0.016(4) -0.013(4) -0.037(4)
C23 0.059(4) 0.071(4) 0.052(3) 0.008(3) -0.021(3) -0.003(3)
C24 0.072(5) 0.064(4) 0.067(4) 0.012(3) -0.020(4) 0.006(4)

loop_
_atom_type_symbol
_atom_type_description
_atom_type_scat_dispersion_real
_atom_type_scat_dispersion_imag
_atom_type_scat_source
C C 0.0033 0.0016 'International Tables Vol C Tables 4.2.6.8 and 6.1.1.4'
H H 0.0000 0.0000 'International Tables Vol C Tables 4.2.6.8 and 6.1.1.4'
N N 0.0061 0.0033 'International Tables Vol C Tables 4.2.6.8 and 6.1.1.4'
O O 0.0106 0.0060 'International Tables Vol C Tables 4.2.6.8 and 6.1.1.4'
Hg Hg -2.3894 9.2266 'International Tables Vol C Tables 4.2.6.8 and 6.1.1.4'
Cl Cl 0.1484 0.1585 'International Tables Vol C Tables 4.2.6.8 and 6.1.1.4'

loop_
_geom_angle_atom_site_label_1
_geom_angle_atom_site_label_2
_geom_angle_atom_site_label_3
_geom_angle
_geom_angle_site_symmetry_1
_geom_angle_site_symmetry_3
_geom_angle_publ_flag
Cl1 Hg1 Cl1 179.998(1) 2_577 . ?
Cl1 Hg1 N4 91.24(13) 2_577 2_577 ?
Cl1 Hg1 N4 88.76(12) . 2_577 ?
Cl1 Hg1 N4 88.76(12) 2_577 . ?
Cl1 Hg1 N4 91.24(13) . . ?
N4 Hg1 N4 179.999(1) 2_577 . ?
Cl1 Hg1 N1 86.67(14) 2_577 . ?
Cl1 Hg1 N1 93.33(14) . . ?
N4 Hg1 N1 83.18(16) 2_577 . ?
N4 Hg1 N1 96.82(16) . . ?
Cl1 Hg1 N1 93.33(14) 2_577 2_577 ?
Cl1 Hg1 N1 86.67(14) . 2_577 ?
N4 Hg1 N1 96.82(16) 2_577 2_577 ?
N4 Hg1 N1 83.18(16) . 2_577 ?
N1 Hg1 N1 179.999(2) . 2_577 ?
C5 N1 C1 116.9(5) . . ?
C5 N1 Hg1 120.2(4) . . ?
C1 N1 Hg1 120.6(4) . . ?
O1 N2 C6 126.8(5) . . ?
O1 N2 C7 121.8(5) . . ?
C6 N2 C7 111.2(5) . . ?
O2 N3 C6 127.0(5) . . ?
O2 N3 C8 121.7(5) . . ?
C6 N3 C8 110.9(5) . . ?
C17 N4 C13 117.6(5) . . ?
C17 N4 Hg1 120.4(4) . . ?
C13 N4 Hg1 120.9(4) . . ?
O3 N5 C18 127.0(5) . . ?
O3 N5 C19 121.8(5) . . ?
C18 N5 C19 111.1(4) . . ?
O4 N6 C18 127.1(5) . . ?
O4 N6 C20 122.4(5) . . ?
C18 N6 C20 110.3(4) . . ?
N1 C1 C2 123.8(6) . . ?
N1 C1 H1 118.1 . . ?
C2 C1 H1 118.1 . . ?
C1 C2 C3 119.2(6) . . ?
C1 C2 H2 120.4 . . ?
C3 C2 H2 120.4 . . ?
C2 C3 C4 117.7(6) . . ?
C2 C3 C6 121.8(5) . . ?
C4 C3 C6 120.5(5) . . ?
C5 C4 C3 118.6(5) . . ?
C5 C4 H4 120.7 . . ?
C3 C4 H4 120.7 . . ?
N1 C5 C4 123.9(6) . . ?
N1 C5 H5 118.1 . . ?
C4 C5 H5 118.1 . . ?
N3 C6 N2 108.9(5) . . ?
N3 C6 C3 126.2(5) . . ?
N2 C6 C3 124.8(5) . . ?
N2 C7 C10 109.4(5) . . ?
N2 C7 C9 105.6(5) . . ?
C10 C7 C9 111.0(6) . . ?
N2 C7 C8 101.1(5) . . ?
C10 C7 C8 114.9(6) . . ?
C9 C7 C8 113.9(5) . . ?
N3 C8 C11 109.9(5) . . ?
N3 C8 C12 106.0(5) . . ?
C11 C8 C12 110.1(6) . . ?
N3 C8 C7 99.4(5) . . ?
C11 C8 C7 116.1(5) . . ?
C12 C8 C7 114.4(5) . . ?
C7 C9 H9A 109.5 . . ?
C7 C9 H9B 109.5 . . ?
H9A C9 H9B 109.5 . . ?
C7 C9 H9C 109.5 . . ?
H9A C9 H9C 109.5 . . ?
H9B C9 H9C 109.5 . . ?
C7 C10 H10A 109.5 . . ?
C7 C10 H10B 109.5 . . ?
H10A C10 H10B 109.5 . . ?
C7 C10 H10C 109.5 . . ?
H10A C10 H10C 109.5 . . ?
H10B C10 H10C 109.5 . . ?
C8 C11 H11A 109.5 . . ?
C8 C11 H11B 109.5 . . ?
H11A C11 H11B 109.5 . . ?
C8 C11 H11C 109.5 . . ?
H11A C11 H11C 109.5 . . ?
H11B C11 H11C 109.5 . . ?
C8 C12 H12A 109.5 . . ?
C8 C12 H12B 109.5 . . ?
H12A C12 H12B 109.5 . . ?
C8 C12 H12C 109.5 . . ?
H12A C12 H12C 109.5 . . ?
H12B C12 H12C 109.5 . . ?
N4 C13 C14 123.0(5) . . ?
N4 C13 H13 118.5 . . ?
C14 C13 H13 118.5 . . ?
C13 C14 C15 119.5(5) . . ?
C13 C14 H14 120.2 . . ?
C15 C14 H14 120.2 . . ?
C14 C15 C16 117.5(5) . . ?
C14 C15 C18 121.6(5) . . ?
C16 C15 C18 120.9(5) . . ?
C17 C16 C15 118.8(5) . . ?
C17 C16 H16 120.6 . . ?
C15 C16 H16 120.6 . . ?
N4 C17 C16 123.6(5) . . ?
N4 C17 H17 118.2 . . ?
C16 C17 H17 118.2 . . ?
N5 C18 N6 109.7(5) . . ?
N5 C18 C15 125.9(5) . . ?
N6 C18 C15 124.3(5) . . ?
N5 C19 C21 106.1(5) . . ?
N5 C19 C22 109.8(5) . . ?
C21 C19 C22 111.2(6) . . ?
N5 C19 C20 100.1(4) . . ?
C21 C19 C20 113.3(5) . . ?
C22 C19 C20 115.3(5) . . ?
N6 C20 C24 105.9(5) . . ?
N6 C20 C23 109.5(5) . . ?
C24 C20 C23 110.3(5) . . ?
N6 C20 C19 100.3(4) . . ?
C24 C20 C19 114.7(6) . . ?
C23 C20 C19 115.2(6) . . ?
C19 C21 H21A 109.5 . . ?
C19 C21 H21B 109.5 . . ?
H21A C21 H21B 109.5 . . ?
C19 C21 H21C 109.5 . . ?
H21A C21 H21C 109.5 . . ?
H21B C21 H21C 109.5 . . ?
C19 C22 H22A 109.5 . . ?
C19 C22 H22B 109.5 . . ?
H22A C22 H22B 109.5 . . ?
C19 C22 H22C 109.5 . . ?
H22A C22 H22C 109.5 . . ?
H22B C22 H22C 109.5 . . ?
C20 C23 H23A 109.5 . . ?
C20 C23 H23B 109.5 . . ?
H23A C23 H23B 109.5 . . ?
C20 C23 H23C 109.5 . . ?
H23A C23 H23C 109.5 . . ?
H23B C23 H23C 109.5 . . ?
C20 C24 H24A 109.5 . . ?
C20 C24 H24B 109.5 . . ?
H24A C24 H24B 109.5 . . ?
C20 C24 H24C 109.5 . . ?
H24A C24 H24C 109.5 . . ?
H24B C24 H24C 109.5 . . ?

loop_
_geom_bond_atom_site_label_1
_geom_bond_atom_site_label_2
_geom_bond_distance
_geom_bond_site_symmetry_2
_geom_bond_publ_flag
Hg1 Cl1 2.453(3) 2_577 ?
Hg1 Cl1 2.453(3) . ?
Hg1 N4 2.595(5) 2_577 ?
Hg1 N4 2.595(5) . ?
Hg1 N1 2.621(5) . ?
Hg1 N1 2.621(5) 2_577 ?
O1 N2 1.265(6) . ?
O2 N3 1.277(7) . ?
O3 N5 1.274(6) . ?
O4 N6 1.261(6) . ?
N1 C5 1.332(8) . ?
N1 C1 1.333(8) . ?
N2 C6 1.346(7) . ?
N2 C7 1.488(8) . ?
N3 C6 1.345(7) . ?
N3 C8 1.514(8) . ?
N4 C17 1.330(7) . ?
N4 C13 1.330(8) . ?
N5 C18 1.337(7) . ?
N5 C19 1.511(8) . ?
N6 C18 1.350(7) . ?
N6 C20 1.508(7) . ?
C1 C2 1.371(9) . ?
C1 H1 0.9300 . ?
C2 C3 1.384(8) . ?
C2 H2 0.9300 . ?
C3 C4 1.397(8) . ?
C3 C6 1.457(8) . ?
C4 C5 1.375(9) . ?
C4 H4 0.9300 . ?
C5 H5 0.9300 . ?
C7 C10 1.524(9) . ?
C7 C9 1.531(9) . ?
C7 C8 1.544(9) . ?
C8 C11 1.516(9) . ?
C8 C12 1.524(9) . ?
C9 H9A 0.9600 . ?
C9 H9B 0.9600 . ?
C9 H9C 0.9600 . ?
C10 H10A 0.9600 . ?
C10 H10B 0.9600 . ?
C10 H10C 0.9600 . ?
C11 H11A 0.9600 . ?
C11 H11B 0.9600 . ?
C11 H11C 0.9600 . ?
C12 H12A 0.9600 . ?
C12 H12B 0.9600 . ?
C12 H12C 0.9600 . ?
C13 C14 1.377(8) . ?
C13 H13 0.9300 . ?
C14 C15 1.386(7) . ?
C14 H14 0.9300 . ?
C15 C16 1.394(8) . ?
C15 C18 1.463(8) . ?
C16 C17 1.376(8) . ?
C16 H16 0.9300 . ?
C17 H17 0.9300 . ?
C19 C21 1.513(10) . ?
C19 C22 1.520(9) . ?
C19 C20 1.549(8) . ?
C20 C24 1.512(10) . ?
C20 C23 1.523(9) . ?
C21 H21A 0.9600 . ?
C21 H21B 0.9600 . ?
C21 H21C 0.9600 . ?
C22 H22A 0.9600 . ?
C22 H22B 0.9600 . ?
C22 H22C 0.9600 . ?
C23 H23A 0.9600 . ?
C23 H23B 0.9600 . ?
C23 H23C 0.9600 . ?
C24 H24A 0.9600 . ?
C24 H24B 0.9600 . ?
C24 H24C 0.9600 . ?

loop_
_geom_torsion_atom_site_label_1
_geom_torsion_atom_site_label_2
_geom_torsion_atom_site_label_3
_geom_torsion_atom_site_label_4
_geom_torsion
_geom_torsion_site_symmetry_1
_geom_torsion_site_symmetry_2
_geom_torsion_site_symmetry_3
_geom_torsion_site_symmetry_4
_geom_torsion_publ_flag
Cl1 Hg1 N1 C5 135.4(5) 2_577 . . . ?
Cl1 Hg1 N1 C5 -44.6(5) . . . . ?
N4 Hg1 N1 C5 -133.0(5) 2_577 . . . ?
N4 Hg1 N1 C5 47.0(5) . . . . ?
N1 Hg1 N1 C5 -92(9) 2_577 . . . ?
Cl1 Hg1 N1 C1 -26.8(5) 2_577 . . . ?
Cl1 Hg1 N1 C1 153.2(5) . . . . ?
N4 Hg1 N1 C1 64.9(5) 2_577 . . . ?
N4 Hg1 N1 C1 -115.1(5) . . . . ?
N1 Hg1 N1 C1 105(9) 2_577 . . . ?
Cl1 Hg1 N4 C17 30.8(5) 2_577 . . . ?
Cl1 Hg1 N4 C17 -149.2(5) . . . . ?
N4 Hg1 N4 C17 -112(9) 2_577 . . . ?
N1 Hg1 N4 C17 117.3(5) . . . . ?
N1 Hg1 N4 C17 -62.7(5) 2_577 . . . ?
Cl1 Hg1 N4 C13 -136.6(5) 2_577 . . . ?
Cl1 Hg1 N4 C13 43.4(5) . . . . ?
N4 Hg1 N4 C13 80(9) 2_577 . . . ?
N1 Hg1 N4 C13 -50.1(5) . . . . ?
N1 Hg1 N4 C13 129.9(5) 2_577 . . . ?
C5 N1 C1 C2 -1.2(9) . . . . ?
Hg1 N1 C1 C2 161.5(5) . . . . ?
N1 C1 C2 C3 0.1(10) . . . . ?
C1 C2 C3 C4 1.5(9) . . . . ?
C1 C2 C3 C6 -176.9(5) . . . . ?
C2 C3 C4 C5 -1.9(9) . . . . ?
C6 C3 C4 C5 176.6(5) . . . . ?
C1 N1 C5 C4 0.7(9) . . . . ?
Hg1 N1 C5 C4 -162.0(5) . . . . ?
C3 C4 C5 N1 0.8(10) . . . . ?
O2 N3 C6 N2 -175.6(6) . . . . ?
C8 N3 C6 N2 11.7(7) . . . . ?
O2 N3 C6 C3 7.2(10) . . . . ?
C8 N3 C6 C3 -165.5(5) . . . . ?
O1 N2 C6 N3 -176.5(5) . . . . ?
C7 N2 C6 N3 8.4(7) . . . . ?
O1 N2 C6 C3 0.8(9) . . . . ?
C7 N2 C6 C3 -174.3(5) . . . . ?
C2 C3 C6 N3 -153.7(6) . . . . ?
C4 C3 C6 N3 28.0(9) . . . . ?
C2 C3 C6 N2 29.6(9) . . . . ?
C4 C3 C6 N2 -148.8(6) . . . . ?
O1 N2 C7 C10 39.2(8) . . . . ?
C6 N2 C7 C10 -145.4(5) . . . . ?
O1 N2 C7 C9 -80.2(7) . . . . ?
C6 N2 C7 C9 95.2(6) . . . . ?
O1 N2 C7 C8 160.8(5) . . . . ?
C6 N2 C7 C8 -23.8(6) . . . . ?
O2 N3 C8 C11 39.3(8) . . . . ?
C6 N3 C8 C11 -147.5(5) . . . . ?
O2 N3 C8 C12 -79.6(7) . . . . ?
C6 N3 C8 C12 93.6(6) . . . . ?
O2 N3 C8 C7 161.6(6) . . . . ?
C6 N3 C8 C7 -25.3(6) . . . . ?
N2 C7 C8 N3 27.2(5) . . . . ?
C10 C7 C8 N3 144.8(5) . . . . ?
C9 C7 C8 N3 -85.6(6) . . . . ?
N2 C7 C8 C11 144.8(5) . . . . ?
C10 C7 C8 C11 -97.5(7) . . . . ?
C9 C7 C8 C11 32.1(8) . . . . ?
N2 C7 C8 C12 -85.2(6) . . . . ?
C10 C7 C8 C12 32.4(8) . . . . ?
C9 C7 C8 C12 162.0(6) . . . . ?
C17 N4 C13 C14 -1.8(9) . . . . ?
Hg1 N4 C13 C14 166.0(4) . . . . ?
N4 C13 C14 C15 0.4(9) . . . . ?
C13 C14 C15 C16 1.0(8) . . . . ?
C13 C14 C15 C18 178.8(5) . . . . ?
C14 C15 C16 C17 -0.9(9) . . . . ?
C18 C15 C16 C17 -178.8(6) . . . . ?
C13 N4 C17 C16 1.9(10) . . . . ?
Hg1 N4 C17 C16 -165.9(5) . . . . ?
C15 C16 C17 N4 -0.6(10) . . . . ?
O3 N5 C18 N6 176.4(6) . . . . ?
C19 N5 C18 N6 -7.8(7) . . . . ?
O3 N5 C18 C15 -2.2(10) . . . . ?
C19 N5 C18 C15 173.6(5) . . . . ?
O4 N6 C18 N5 172.7(6) . . . . ?
C20 N6 C18 N5 -12.1(7) . . . . ?
O4 N6 C18 C15 -8.7(10) . . . . ?
C20 N6 C18 C15 166.5(5) . . . . ?
C14 C15 C18 N5 -29.7(9) . . . . ?
C16 C15 C18 N5 148.1(6) . . . . ?
C14 C15 C18 N6 151.9(6) . . . . ?
C16 C15 C18 N6 -30.3(9) . . . . ?
O3 N5 C19 C21 81.0(7) . . . . ?
C18 N5 C19 C21 -95.1(6) . . . . ?
O3 N5 C19 C22 -39.2(8) . . . . ?
C18 N5 C19 C22 144.7(6) . . . . ?
O3 N5 C19 C20 -160.9(5) . . . . ?
C18 N5 C19 C20 23.0(6) . . . . ?
O4 N6 C20 C24 81.4(7) . . . . ?
C18 N6 C20 C24 -94.0(6) . . . . ?
O4 N6 C20 C23 -37.5(8) . . . . ?
C18 N6 C20 C23 147.1(5) . . . . ?
O4 N6 C20 C19 -159.0(6) . . . . ?
C18 N6 C20 C19 25.5(6) . . . . ?
N5 C19 C20 N6 -26.9(6) . . . . ?
C21 C19 C20 N6 85.6(6) . . . . ?
C22 C19 C20 N6 -144.6(6) . . . . ?
N5 C19 C20 C24 86.0(6) . . . . ?
C21 C19 C20 C24 -161.5(6) . . . . ?
C22 C19 C20 C24 -31.7(8) . . . . ?
N5 C19 C20 C23 -144.3(5) . . . . ?
C21 C19 C20 C23 -31.8(7) . . . . ?
C22 C19 C20 C23 98.0(7) . . . . ?
